data_4027096
loop_
_publ_author_name
'Rafael P. Bula'
'Iris M. Oppel'
'Holger F. Bettinger'

_publ_section_title
;
 Thermal Generation of Pentacenes from Soluble
 6,13-Dihydro-6,13-ethenopentacene Precursors by a
 Diels-Alder-retro-Diels-Alder Sequence with 3,6-Disubstituted Tetrazines
;
_journal_name_full 'Journal of Organic Chemistry'
_journal_page_first 3538
_journal_page_last 3542
_journal_paper_doi 10.1021/jo202450u
_journal_volume 77
_journal_year 2012
_chemical_formula_sum 'C20 H28 O8'
_chemical_formula_weight 396.42
_chemical_name_systematic
; 
 ? 
;
_space_group_IT_number 14
_symmetry_cell_setting monoclinic
_symmetry_space_group_name_Hall '-P 2yn'
_symmetry_space_group_name_H-M 'P 1 21/n 1'
_atom_sites_solution_hydrogens geom
_atom_sites_solution_primary direct
_atom_sites_solution_secondary difmap
_audit_creation_method SHELXL-97
_cell_angle_alpha 90.00
_cell_angle_beta 99.6000(10)
_cell_angle_gamma 90.00
_cell_formula_units_Z 4
_cell_length_a 14.21380(10)
_cell_length_b 10.06440(10)
_cell_length_c 14.48310(10)
_cell_measurement_reflns_used 6881
_cell_measurement_temperature 113(2)
_cell_measurement_theta_max 65.3
_cell_measurement_theta_min 3.1
_cell_volume 2042.84(3)
_computing_cell_refinement 'CrysAlis RED Oxford diffraction'
_computing_data_collection 'CrysAlis CCD Oxford diffraction'
_computing_data_reduction 'CrysAlis RED Oxford diffraction'
_computing_molecular_graphics SHELXL-97
_computing_publication_material SHELXL-97
_computing_structure_refinement 'SHELXL-97 (Sheldrick, 1997)'
_computing_structure_solution 'SHELXS-97 (Sheldrick, 1990)'
_diffrn_ambient_temperature 113(2)
_diffrn_measured_fraction_theta_full 0.963
_diffrn_measured_fraction_theta_max 0.963
_diffrn_measurement_device_type '1532 frames in \w and 5 to 15 sec'
_diffrn_radiation_monochromator graphite
_diffrn_radiation_source 'Enhance (Cu) x-ray Source'
_diffrn_radiation_type CuK\a
_diffrn_radiation_wavelength 1.54178
_diffrn_reflns_av_R_equivalents 0.0323
_diffrn_reflns_av_sigmaI/netI 0.0284
_diffrn_reflns_limit_h_max 16
_diffrn_reflns_limit_h_min -16
_diffrn_reflns_limit_k_max 11
_diffrn_reflns_limit_k_min -8
_diffrn_reflns_limit_l_max 16
_diffrn_reflns_limit_l_min -16
_diffrn_reflns_number 11842
_diffrn_reflns_theta_full 65.44
_diffrn_reflns_theta_max 65.44
_diffrn_reflns_theta_min 4.03
_exptl_absorpt_coefficient_mu 0.832
_exptl_absorpt_correction_type none
_exptl_crystal_colour colourless
_exptl_crystal_density_diffrn 1.289
_exptl_crystal_description needle
_exptl_crystal_F_000 848
_exptl_crystal_size_max 0.576
_exptl_crystal_size_mid 0.265
_exptl_crystal_size_min 0.222
_refine_diff_density_max 0.185
_refine_diff_density_min -0.235
_refine_diff_density_rms 0.049
_refine_ls_extinction_method none
_refine_ls_goodness_of_fit_ref 1.086
_refine_ls_hydrogen_treatment constr
_refine_ls_matrix_type full
_refine_ls_number_parameters 257
_refine_ls_number_reflns 3382
_refine_ls_number_restraints 0
_refine_ls_restrained_S_all 1.086
_refine_ls_R_factor_all 0.0412
_refine_ls_R_factor_gt 0.0347
_refine_ls_shift/su_max 0.001
_refine_ls_shift/su_mean 0.000
_refine_ls_structure_factor_coef Fsqd
_refine_ls_weighting_details 'calc w=1/[\s^2^(Fo^2^)+(0.0621P)^2^+0.0000P] where P=(Fo^2^+2Fc^2^)/3'
_refine_ls_weighting_scheme calc
_refine_ls_wR_factor_gt 0.0919
_refine_ls_wR_factor_ref 0.0941
_reflns_number_gt 2865
_reflns_number_total 3382
_reflns_threshold_expression >2sigma(I)
_cod_data_source_file jo202450u_si_002.cif
_cod_data_source_block p21n
_cod_database_code 4027096

loop_
_symmetry_equiv_pos_as_xyz
'x, y, z'
'-x+1/2, y+1/2, -z+1/2'
'-x, -y, -z'
'x-1/2, -y-1/2, z-1/2'

loop_
_atom_site_label
_atom_site_type_symbol
_atom_site_fract_x
_atom_site_fract_y
_atom_site_fract_z
_atom_site_U_iso_or_equiv
_atom_site_adp_type
_atom_site_occupancy
_atom_site_symmetry_multiplicity
_atom_site_calc_flag
_atom_site_refinement_flags
C1 C 0.83245(8) 0.32595(13) 0.13102(8) 0.0157(3) Uani 1 1 d .
H1 H 0.8168 0.3249 0.0611 0.019 Uiso 1 1 calc R
C2 C 0.85604(8) 0.18868(13) 0.16828(9) 0.0170(3) Uani 1 1 d .
H2 H 0.8550 0.1131 0.1288 0.020 Uiso 1 1 calc R
C3 C 0.87836(8) 0.18150(13) 0.26047(9) 0.0170(3) Uani 1 1 d .
H3 H 0.8952 0.1006 0.2929 0.020 Uiso 1 1 calc R
C4 C 0.87485(8) 0.31269(13) 0.30958(8) 0.0146(3) Uani 1 1 d .
H4 H 0.8916 0.3011 0.3790 0.018 Uiso 1 1 calc R
C5 C 0.94542(8) 0.41103(13) 0.27352(8) 0.0153(3) Uani 1 1 d .
H5 H 0.9368 0.5011 0.3000 0.018 Uiso 1 1 calc R
C6 C 0.91833(8) 0.41816(13) 0.16439(8) 0.0157(3) Uani 1 1 d .
H6 H 0.8971 0.5112 0.1480 0.019 Uiso 1 1 calc R
C7 C 0.74737(8) 0.38274(13) 0.17410(8) 0.0143(3) Uani 1 1 d .
H7 H 0.7383 0.4783 0.1558 0.017 Uiso 1 1 calc R
C8 C 0.77417(8) 0.37396(13) 0.28303(8) 0.0140(3) Uani 1 1 d .
H8 H 0.7780 0.4671 0.3074 0.017 Uiso 1 1 calc R
C51 C 1.04686(8) 0.36495(13) 0.30818(9) 0.0177(3) Uani 1 1 d .
O51 O 1.08143(6) 0.26168(10) 0.28847(7) 0.0280(2) Uani 1 1 d .
O52 O 1.09436(6) 0.45436(10) 0.36702(6) 0.0232(2) Uani 1 1 d .
C52 C 1.19312(9) 0.41982(16) 0.40293(10) 0.0274(3) Uani 1 1 d .
H52A H 1.2265 0.3940 0.3509 0.033 Uiso 1 1 calc R
H52B H 1.1959 0.3444 0.4472 0.033 Uiso 1 1 calc R
C53 C 1.23867(10) 0.53961(18) 0.45161(12) 0.0402(4) Uani 1 1 d .
H53A H 1.2366 0.6129 0.4068 0.060 Uiso 1 1 calc R
H53B H 1.3052 0.5196 0.4780 0.060 Uiso 1 1 calc R
H53C H 1.2042 0.5651 0.5021 0.060 Uiso 1 1 calc R
C61 C 1.00003(9) 0.38800(14) 0.11247(9) 0.0201(3) Uani 1 1 d .
O61 O 0.99919(7) 0.30596(12) 0.05206(7) 0.0335(3) Uani 1 1 d .
O62 O 1.07310(6) 0.47088(10) 0.14097(6) 0.0226(2) Uani 1 1 d .
C62 C 1.15886(9) 0.45043(16) 0.10025(10) 0.0281(3) Uani 1 1 d .
H62A H 1.1434 0.4517 0.0310 0.034 Uiso 1 1 calc R
H62B H 1.1884 0.3638 0.1203 0.034 Uiso 1 1 calc R
C63 C 1.22542(10) 0.56182(18) 0.13464(12) 0.0355(4) Uani 1 1 d .
H63A H 1.1938 0.6470 0.1177 0.053 Uiso 1 1 calc R
H63B H 1.2829 0.5552 0.1058 0.053 Uiso 1 1 calc R
H63C H 1.2431 0.5561 0.2029 0.053 Uiso 1 1 calc R
C71 C 0.65855(8) 0.30667(13) 0.13304(8) 0.0159(3) Uani 1 1 d .
O71 O 0.64012(6) 0.19372(9) 0.15203(7) 0.0231(2) Uani 1 1 d .
O72 O 0.60331(6) 0.38005(10) 0.06803(6) 0.0211(2) Uani 1 1 d .
C72 C 0.51543(9) 0.31777(15) 0.02100(10) 0.0258(3) Uani 1 1 d .
H72A H 0.5269 0.2220 0.0119 0.031 Uiso 1 1 calc R
H72B H 0.4961 0.3587 -0.0414 0.031 Uiso 1 1 calc R
C73 C 0.43659(10) 0.33410(17) 0.07747(12) 0.0344(4) Uani 1 1 d .
H73A H 0.4496 0.2782 0.1336 0.052 Uiso 1 1 calc R
H73B H 0.3758 0.3074 0.0396 0.052 Uiso 1 1 calc R
H73C H 0.4329 0.4273 0.0960 0.052 Uiso 1 1 calc R
C81 C 0.70193(8) 0.30156(13) 0.33049(8) 0.0147(3) Uani 1 1 d .
O81 O 0.71793(6) 0.20487(9) 0.37995(6) 0.0194(2) Uani 1 1 d .
O82 O 0.61764(6) 0.36476(9) 0.31377(6) 0.0182(2) Uani 1 1 d .
C82 C 0.54049(9) 0.30636(15) 0.35523(10) 0.0259(3) Uani 1 1 d .
H82A H 0.5644 0.2780 0.4204 0.031 Uiso 1 1 calc R
H82B H 0.5142 0.2277 0.3187 0.031 Uiso 1 1 calc R
C83 C 0.46441(10) 0.41107(17) 0.35389(12) 0.0345(4) Uani 1 1 d .
H83A H 0.4906 0.4869 0.3922 0.052 Uiso 1 1 calc R
H83B H 0.4103 0.3738 0.3793 0.052 Uiso 1 1 calc R
H83C H 0.4428 0.4405 0.2893 0.052 Uiso 1 1 calc R

loop_
_atom_site_aniso_label
_atom_site_aniso_U_11
_atom_site_aniso_U_22
_atom_site_aniso_U_33
_atom_site_aniso_U_23
_atom_site_aniso_U_13
_atom_site_aniso_U_12
C1 0.0151(6) 0.0175(7) 0.0145(6) -0.0014(5) 0.0023(5) -0.0011(5)
C2 0.0142(5) 0.0132(7) 0.0242(7) -0.0049(5) 0.0052(5) -0.0017(5)
C3 0.0125(5) 0.0131(6) 0.0258(7) 0.0025(5) 0.0043(5) 0.0008(5)
C4 0.0117(5) 0.0166(7) 0.0149(6) 0.0011(5) 0.0004(4) 0.0015(5)
C5 0.0116(6) 0.0146(6) 0.0193(6) -0.0027(5) 0.0019(5) 0.0005(5)
C6 0.0144(6) 0.0145(6) 0.0185(6) 0.0004(5) 0.0035(5) -0.0008(5)
C7 0.0131(6) 0.0126(6) 0.0163(6) 0.0010(5) 0.0002(5) -0.0003(5)
C8 0.0121(5) 0.0137(6) 0.0158(6) -0.0011(5) 0.0014(4) 0.0000(5)
C51 0.0142(6) 0.0182(7) 0.0207(6) 0.0009(5) 0.0034(5) -0.0020(5)
O51 0.0183(4) 0.0217(6) 0.0428(6) -0.0055(4) 0.0012(4) 0.0056(4)
O52 0.0134(4) 0.0254(6) 0.0284(5) -0.0056(4) -0.0037(4) 0.0014(4)
C52 0.0141(6) 0.0333(9) 0.0322(8) -0.0021(6) -0.0038(5) 0.0028(6)
C53 0.0215(7) 0.0450(11) 0.0484(10) -0.0169(8) -0.0104(6) 0.0025(7)
C61 0.0187(6) 0.0220(7) 0.0202(7) 0.0010(6) 0.0049(5) -0.0018(5)
O61 0.0291(5) 0.0438(7) 0.0309(6) -0.0159(5) 0.0145(4) -0.0078(5)
O62 0.0157(4) 0.0247(5) 0.0294(5) -0.0011(4) 0.0099(4) -0.0032(4)
C62 0.0165(6) 0.0333(9) 0.0378(8) 0.0038(7) 0.0146(6) 0.0011(6)
C63 0.0204(7) 0.0416(10) 0.0463(9) 0.0047(8) 0.0111(6) -0.0068(7)
C71 0.0140(6) 0.0166(7) 0.0169(6) -0.0003(5) 0.0019(5) 0.0003(5)
O71 0.0193(4) 0.0166(5) 0.0315(5) 0.0031(4) -0.0018(4) -0.0043(4)
O72 0.0168(4) 0.0215(5) 0.0217(5) 0.0036(4) -0.0060(3) -0.0028(4)
C72 0.0184(6) 0.0279(8) 0.0267(7) -0.0003(6) -0.0092(5) -0.0059(6)
C73 0.0183(6) 0.0387(10) 0.0438(9) -0.0031(7) -0.0018(6) -0.0037(7)
C81 0.0151(6) 0.0136(7) 0.0153(6) -0.0028(5) 0.0021(5) 0.0009(5)
O81 0.0199(4) 0.0172(5) 0.0213(5) 0.0043(4) 0.0043(3) 0.0016(4)
O82 0.0127(4) 0.0176(5) 0.0256(5) 0.0039(4) 0.0071(3) 0.0011(4)
C82 0.0171(6) 0.0264(8) 0.0374(8) 0.0071(6) 0.0141(5) -0.0010(6)
C83 0.0206(7) 0.0323(9) 0.0549(10) 0.0039(8) 0.0186(7) 0.0031(6)

loop_
_atom_type_symbol
_atom_type_description
_atom_type_scat_dispersion_real
_atom_type_scat_dispersion_imag
_atom_type_scat_source
C C 0.0181 0.0091 'International Tables Vol C Tables 4.2.6.8 and 6.1.1.4'
H H 0.0000 0.0000 'International Tables Vol C Tables 4.2.6.8 and 6.1.1.4'
O O 0.0492 0.0322 'International Tables Vol C Tables 4.2.6.8 and 6.1.1.4'

loop_
_geom_angle_atom_site_label_1
_geom_angle_atom_site_label_2
_geom_angle_atom_site_label_3
_geom_angle
C2 C1 C6 108.84(10)
C2 C1 C7 109.59(10)
C6 C1 C7 106.24(10)
C3 C2 C1 114.53(11)
C2 C3 C4 114.09(11)
C3 C4 C8 109.55(10)
C3 C4 C5 108.94(9)
C8 C4 C5 106.49(10)
C51 C5 C4 108.90(10)
C51 C5 C6 114.09(10)
C4 C5 C6 107.67(9)
C61 C6 C1 110.80(10)
C61 C6 C5 114.33(10)
C1 C6 C5 109.69(10)
C71 C7 C1 108.04(10)
C71 C7 C8 114.57(10)
C1 C7 C8 107.97(9)
C81 C8 C4 111.38(10)
C81 C8 C7 114.58(9)
C4 C8 C7 109.47(9)
O51 C51 O52 123.20(11)
O51 C51 C5 126.01(12)
O52 C51 C5 110.78(11)
C51 O52 C52 114.83(11)
O52 C52 C53 107.04(12)
O61 C61 O62 124.34(11)
O61 C61 C6 125.70(12)
O62 C61 C6 109.91(11)
C61 O62 C62 116.43(11)
O62 C62 C63 106.55(12)
O71 C71 O72 123.61(11)
O71 C71 C7 125.85(11)
O72 C71 C7 110.48(11)
C71 O72 C72 116.47(10)
O72 C72 C73 110.90(11)
O81 C81 O82 124.26(11)
O81 C81 C8 125.62(11)
O82 C81 C8 110.03(10)
C81 O82 C82 116.39(10)
O82 C82 C83 107.44(11)

loop_
_geom_bond_atom_site_label_1
_geom_bond_atom_site_label_2
_geom_bond_distance
C1 C2 1.5007(18)
C1 C6 1.5453(16)
C1 C7 1.5589(16)
C2 C3 1.3219(19)
C3 C4 1.5046(17)
C4 C8 1.5467(15)
C4 C5 1.5598(17)
C5 C51 1.5181(16)
C5 C6 1.5648(16)
C6 C61 1.5157(17)
C7 C71 1.5110(16)
C7 C8 1.5625(16)
C8 C81 1.5142(17)
C51 O51 1.2041(17)
C51 O52 1.3416(16)
O52 C52 1.4555(14)
C52 C53 1.489(2)
C61 O61 1.2017(17)
C61 O62 1.3423(16)
O62 C62 1.4546(15)
C62 C63 1.498(2)
C71 O71 1.2085(16)
C71 O72 1.3424(16)
O72 C72 1.4606(15)
C72 C73 1.502(2)
C81 O81 1.2072(16)
C81 O82 1.3424(15)
O82 C82 1.4588(15)
C82 C83 1.5078(19)

loop_
_geom_torsion_atom_site_label_1
_geom_torsion_atom_site_label_2
_geom_torsion_atom_site_label_3
_geom_torsion_atom_site_label_4
_geom_torsion
C6 C1 C2 C3 57.61(13)
C7 C1 C2 C3 -58.19(13)
C1 C2 C3 C4 0.46(15)
C2 C3 C4 C8 57.22(13)
C2 C3 C4 C5 -58.91(13)
C3 C4 C5 C51 -68.94(12)
C8 C4 C5 C51 172.99(10)
C3 C4 C5 C6 55.24(12)
C8 C4 C5 C6 -62.83(12)
C2 C1 C6 C61 72.61(13)
C7 C1 C6 C61 -169.45(10)
C2 C1 C6 C5 -54.55(12)
C7 C1 C6 C5 63.39(12)
C51 C5 C6 C61 -4.39(16)
C4 C5 C6 C61 -125.38(11)
C51 C5 C6 C1 120.76(11)
C4 C5 C6 C1 -0.23(13)
C2 C1 C7 C71 -69.96(12)
C6 C1 C7 C71 172.60(9)
C2 C1 C7 C8 54.47(13)
C6 C1 C7 C8 -62.97(12)
C3 C4 C8 C81 73.36(12)
C5 C4 C8 C81 -168.97(9)
C3 C4 C8 C7 -54.38(13)
C5 C4 C8 C7 63.29(12)
C71 C7 C8 C81 -5.46(15)
C1 C7 C8 C81 -125.87(11)
C71 C7 C8 C4 120.48(11)
C1 C7 C8 C4 0.06(13)
C4 C5 C51 O51 62.95(16)
C6 C5 C51 O51 -57.35(17)
C4 C5 C51 O52 -115.56(11)
C6 C5 C51 O52 124.14(11)
O51 C51 O52 C52 2.38(18)
C5 C51 O52 C52 -179.06(11)
C51 O52 C52 C53 169.70(12)
C1 C6 C61 O61 1.39(19)
C5 C6 C61 O61 125.95(15)
C1 C6 C61 O62 178.70(10)
C5 C6 C61 O62 -56.74(14)
O61 C61 O62 C62 -5.2(2)
C6 C61 O62 C62 177.42(11)
C61 O62 C62 C63 174.30(12)
C1 C7 C71 O71 73.17(15)
C8 C7 C71 O71 -47.21(17)
C1 C7 C71 O72 -103.94(12)
C8 C7 C71 O72 135.68(11)
O71 C71 O72 C72 1.73(18)
C7 C71 O72 C72 178.92(10)
C71 O72 C72 C73 84.61(15)
C4 C8 C81 O81 -2.85(17)
C7 C8 C81 O81 122.08(13)
C4 C8 C81 O82 173.85(10)
C7 C8 C81 O82 -61.22(13)
O81 C81 O82 C82 -3.24(18)
C8 C81 O82 C82 -179.99(10)
C81 O82 C82 C83 162.93(11)
